data_2212923
loop_
_publ_author_name
'Trifa, Chahrazed'
'Bouhali, Amira'
'Boudaren, Chaouki'
'Bouacida, Sofiane'
'Bataille, Thierry'

_publ_section_title
;
 Anhydrous barium strontium oxalate
;
_journal_coeditor_code HK2129
_journal_issue 4
_journal_name_full 'Acta Crystallographica Section E'
_journal_page_first i102
_journal_page_last i104
_journal_paper_doi 10.1107/S1600536806043510
_journal_volume 63
_journal_year 2007
_chemical_formula_iupac 'C2 Ba0.741 O4 Sr0.259'
_chemical_formula_moiety 'C2 Ba0.741 O4 Sr0.259'
_chemical_formula_structural 'C2 Ba0.741 O4 Sr0.259'
_chemical_formula_sum 'C2 Ba0.741 O4 Sr0.259'
_chemical_formula_weight 212.43
_chemical_name_common 'Anhydrous Barium strontium oxalate'
_chemical_name_systematic 'Anhydrous Barium strontium oxalate'
_space_group_IT_number 15
_symmetry_cell_setting monoclinic
_symmetry_space_group_name_Hall '-C 2yc'
_symmetry_space_group_name_H-M 'C 1 2/c 1'
_atom_sites_solution_primary direct
_atom_sites_solution_secondary difmap
_cell_angle_alpha 90
_cell_angle_beta 125.09(5)
_cell_angle_gamma 90
_cell_formula_units_Z 4
_cell_length_a 10.348(5)
_cell_length_b 5.489(5)
_cell_length_c 8.218(5)
_cell_measurement_reflns_used 1137
_cell_measurement_temperature 296(2)
_cell_measurement_theta_max 29.98
_cell_measurement_theta_min 4.42
_cell_volume 381.9(5)
_computing_cell_refinement 'CAD-4 EXPRESS'
_computing_data_collection 'CAD-4 EXPRESS (Enraf--Nonius, 1994)'
_computing_data_reduction 'XCAD4 (Harms & Wocadlo, 1995)'
_computing_molecular_graphics 'DIAMOND (Brandenburg & Berndt, 2001) and PLATON (Spek, 2003)'
_computing_publication_material 'WinGX (Farrugia, 1999)'
_computing_structure_refinement 'SHELXL97 (Sheldrick, 1997)'
_computing_structure_solution 'SIR2002 (Burla <i>et al.</i>,  2003)'
_diffrn_ambient_temperature 295
_diffrn_measured_fraction_theta_full 0.998
_diffrn_measured_fraction_theta_max 0.998
_diffrn_measurement_device_type 'Enraf--Nonius MACH3'
_diffrn_measurement_method \w/2\q
_diffrn_radiation_monochromator graphite
_diffrn_radiation_source X-ray_tube
_diffrn_radiation_type MoK\a
_diffrn_radiation_wavelength 0.71073
_diffrn_reflns_av_R_equivalents 0.0528
_diffrn_reflns_av_sigmaI/netI 0.0461
_diffrn_reflns_limit_h_max 14
_diffrn_reflns_limit_h_min -14
_diffrn_reflns_limit_k_max 7
_diffrn_reflns_limit_k_min -7
_diffrn_reflns_limit_l_max 11
_diffrn_reflns_limit_l_min -8
_diffrn_reflns_number 1137
_diffrn_reflns_theta_full 29.98
_diffrn_reflns_theta_max 29.97
_diffrn_reflns_theta_min 4.42
_diffrn_standards_decay_% 1.2
_diffrn_standards_interval_count 200
_diffrn_standards_number 3
_exptl_absorpt_coefficient_mu 11.233
_exptl_absorpt_correction_type none
_exptl_crystal_colour Colourless
_exptl_crystal_density_diffrn 3.694
_exptl_crystal_density_method 'not measured'
_exptl_crystal_description Cube
_exptl_crystal_F_000 381.0
_exptl_crystal_size_max 0.13
_exptl_crystal_size_mid 0.13
_exptl_crystal_size_min 0.13
_refine_diff_density_max 1.723
_refine_diff_density_min -0.639
_refine_ls_extinction_coef none
_refine_ls_extinction_method SHELXL97
_refine_ls_goodness_of_fit_ref 1.308
_refine_ls_matrix_type full
_refine_ls_number_parameters 35
_refine_ls_number_reflns 559
_refine_ls_number_restraints 1
_refine_ls_restrained_S_all 1.307
_refine_ls_R_factor_all 0.0310
_refine_ls_R_factor_gt 0.0263
_refine_ls_shift/su_max 0.000
_refine_ls_shift/su_mean 0.000
_refine_ls_structure_factor_coef Fsqd
_refine_ls_weighting_details 'calc w=1/[\s^2^(Fo^2^)+(0.0367P)^2^] where P=(Fo^2^+2Fc^2^)/3'
_refine_ls_weighting_scheme calc
_refine_ls_wR_factor_gt 0.0748
_refine_ls_wR_factor_ref 0.0766
_reflns_number_gt 509
_reflns_number_total 559
_reflns_threshold_expression I>2\s(I)
_cod_data_source_file hk2129.cif
_cod_data_source_block I
_cod_original_cell_volume 382.0(5)
_cod_original_sg_symbol_H-M 'C 2/c'
_cod_database_code 2212923

loop_
_symmetry_equiv_pos_as_xyz
'x, y, z'
'-x, y, -z+1/2'
'x+1/2, y+1/2, z'
'-x+1/2, y+1/2, -z+1/2'
'-x, -y, -z'
'x, -y, z-1/2'
'-x+1/2, -y+1/2, -z'
'x+1/2, -y+1/2, z-1/2'

loop_
_atom_site_type_symbol
_atom_site_label
_atom_site_fract_x
_atom_site_fract_y
_atom_site_fract_z
_atom_site_U_iso_or_equiv
_atom_site_adp_type
_atom_site_calc_flag
_atom_site_refinement_flags
_atom_site_occupancy
Ba Ba 0.5000 0.12007(7) 0.2500 0.02160(16) Uani d SP 0.741(7)
Sr Sr 0.5000 0.12007(7) 0.2500 0.02160(16) Uani d SP 0.259(7)
O O1 0.2545(4) -0.4748(7) -0.1459(6) 0.0263(7) Uani d . 1
O O2 0.4326(4) -0.1896(6) 0.0406(5) 0.0214(6) Uani d . 1
C C 0.3032(5) -0.2978(8) -0.0302(7) 0.0179(7) Uani d . 1

loop_
_atom_site_aniso_label
_atom_site_aniso_U_11
_atom_site_aniso_U_22
_atom_site_aniso_U_33
_atom_site_aniso_U_12
_atom_site_aniso_U_13
_atom_site_aniso_U_23
Ba 0.0150(2) 0.0200(2) 0.0225(2) 0.000 0.00661(18) 0.000
Sr 0.0150(2) 0.0200(2) 0.0225(2) 0.000 0.00661(18) 0.000
O1 0.0170(15) 0.0279(16) 0.0313(18) -0.0032(15) 0.0124(15) -0.0110(17)
O2 0.0138(13) 0.0269(15) 0.0223(15) -0.0049(14) 0.0097(13) -0.0077(14)
C 0.0113(16) 0.0201(17) 0.0164(17) 0.0016(16) 0.0046(14) 0.0010(16)

loop_
_atom_type_symbol
_atom_type_description
_atom_type_scat_dispersion_real
_atom_type_scat_dispersion_imag
_atom_type_scat_source
C C 0.0033 0.0016 'International Tables Vol C Tables 4.2.6.8 and 6.1.1.4'
O O 0.0106 0.0060 'International Tables Vol C Tables 4.2.6.8 and 6.1.1.4'
Ba Ba -0.3244 2.2819 'International Tables Vol C Tables 4.2.6.8 and 6.1.1.4'
Sr Sr -1.5307 3.2498 'International Tables Vol C Tables 4.2.6.8 and 6.1.1.4'

loop_
_geom_angle_atom_site_label_1
_geom_angle_atom_site_label_2
_geom_angle_atom_site_label_3
_geom_angle_site_symmetry_1
_geom_angle_site_symmetry_3
_geom_angle
_geom_angle_publ_flag
O2 M O2 . 2_655 80.47(2) yes
O2 M O1 . 7_545 71.18(12) yes
O2 M O1 2_655 7_545 79.23(13) ?
O2 M O1 . 8_546 79.23(13) yes
O2 M O1 2_655 8_546 71.18(12) yes
O1 M O1 7_545 8_546 141.02(18) ?
O2 M O2 . 5_655 64.95(14) yes
O2 M O2 2_655 5_655 128.78(9) ?
O1 M O2 7_545 5_655 119.39(11) ?
O1 M O2 8_546 5_655 66.29(11) yes
O2 M O2 . 6_556 128.78(9) yes
O2 M O2 2_655 6_556 64.95(14) yes
O1 M O2 7_545 6_556 66.29(11) yes
O1 M O2 8_546 6_556 119.39(11) ?
O2 M O2 5_655 6_556 164.73(14) ?
O2 M C . . 21.05(11) ?
O2 M C 2_655 . 77.65(14) ?
O1 M C 7_545 . 50.14(11) ?
O1 M C 8_546 . 98.01(13) ?
O2 M C 5_655 . 81.27(11) ?
O2 M C 6_556 . 110.57(11) ?
O2 M C . 2_655 77.65(14) ?
O2 M C 2_655 2_655 21.05(11) ?
O1 M C 7_545 2_655 98.01(13) ?
O1 M C 8_546 2_655 50.14(11) ?
O2 M C 5_655 2_655 110.57(10) ?
O2 M C 6_556 2_655 81.27(11) ?
C Ba C . 2_655 82.58(18) ?
O2 Ba C . 7_545 49.86(11) ?
O2 Ba C 2_655 7_545 77.20(13) ?
O1 Ba C 7_545 7_545 21.33(11) ?
O1 Ba C 8_546 7_545 123.56(13) ?
O2 Ba C 5_655 7_545 103.77(11) ?
O2 Ba C 6_556 7_545 84.99(11) ?
C Ba C . 7_545 28.81(14) ?
C Ba C 2_655 7_545 91.35(6) ?
O2 Ba C . 8_546 77.20(13) ?
O2 Ba C 2_655 8_546 49.86(11) ?
O1 Ba C 7_545 8_546 123.56(13) ?
O1 Ba C 8_546 8_546 21.33(11) ?
O2 Ba C 5_655 8_546 84.99(11) ?
O2 Ba C 6_556 8_546 103.77(10) ?
C Ba C . 8_546 91.35(6) ?
C Ba C 2_655 8_546 28.81(14) ?
C Ba C 7_545 8_546 110.86(17) ?
O2 Ba Sr . 5_655 37.08(8) ?
O2 Ba Sr 2_655 5_655 109.35(10) ?
O1 Ba Sr 7_545 5_655 99.22(8) ?
O1 Ba Sr 8_546 5_655 68.65(9) ?
O2 Ba Sr 6_556 5_655 164.84(7) ?
C Ba Sr . 5_655 54.37(7) ?
C Ba Sr 2_655 5_655 97.09(9) ?
C Ba Sr 7_545 5_655 79.96(8) ?
C Ba Sr 8_546 5_655 80.07(8) ?
O2 Ba Ba . 5_655 37.08(8) ?
O2 Ba Ba 2_655 5_655 109.35(10) ?
O1 Ba Ba 7_545 5_655 99.22(8) ?
O1 Ba Ba 8_546 5_655 68.65(9) ?
O2 Ba Ba 6_556 5_655 164.84(7) ?
C Ba Ba . 5_655 54.37(7) ?
C Ba Ba 2_655 5_655 97.09(9) ?
C Ba Ba 7_545 5_655 79.96(8) ?
C Ba Ba 8_546 5_655 80.07(8) ?
Sr Ba Ba 5_655 5_655 0.0 ?
C O1 Sr . 7_545 114.4(3) ?
C O1 Ba . 7_545 114.4(3) ?
C O2 Ba . . 119.6(3) ?
C O2 Sr . 5_655 112.4(3) ?
Ba O2 Sr . 5_655 115.06(14) ?
C O2 Ba . 5_655 112.4(3) ?
Ba O2 Ba . 5_655 115.05(14) ?
O1 C O2 . . 125.2(4) ?
O1 C C . 7_545 117.5(5) ?
O2 C C . 7_545 117.3(5) ?
O1 C Ba . . 164.5(3) ?
C C Ba 7_545 . 77.9(3) ?
O2 C Ba . 7_545 169.4(3) ?
C C Ba 7_545 7_545 73.3(3) ?
Ba C Ba . 7_545 151.19(14) ?
O2 C Sr . 7_545 169.4(3) ?
C C Sr 7_545 7_545 73.3(3) ?
Ba C Sr . 7_545 151.19(14) ?

loop_
_geom_bond_atom_site_label_1
_geom_bond_atom_site_label_2
_geom_bond_site_symmetry_2
_geom_bond_distance
_geom_bond_publ_flag
M O2 . 2.226(4) yes
M O2 2_655 2.226(4) yes
M O1 7_545 2.390(4) yes
M O1 8_546 2.390(4) yes
M O2 5_655 2.872(3) yes
M O2 6_556 2.872(3) yes
Ba C . 3.053(5) ?
Ba C 2_655 3.053(5) ?
Ba C 7_545 3.117(5) ?
Ba C 8_546 3.117(5) ?
Ba Sr 5_655 4.315(2) ?
Ba Ba 5_655 4.315(2) ?
O1 C . 1.245(6) yes
O1 M 7_545 2.390(4) yes
O2 C . 1.261(5) yes
O2 M 5_655 2.872(3) yes
C C 7_545 1.536(8) yes
C Ba 7_545 3.117(5) ?
C Sr 7_545 3.117(5) ?
